data_7238448
loop_
_publ_author_name
'Zhu, Shilei'
'Zhang, Jingtuo'
'Vegesna, Giri'
'Tiwari, Ashutosh'
'Luo, Fen-Tair'
'Zeller, Matthias'
'Luck, Rudy'
'Li, Haihua'
'Green, Sarah'
'Liu, Haiying'

_publ_section_title
;
 Controlled Knoevenagel reactions of methyl groups of 1,3,5,7-tetramethyl
 BODIPY dyes for unique BODIPY dyes
;
_journal_issue 2
_journal_name_full 'RSC Adv.'
_journal_page_first 404
_journal_paper_doi 10.1039/C1RA00678A
_journal_volume 2
_journal_year 2012
_chemical_compound_source 'synthesis as described'
_chemical_formula_moiety 'C22 H21 B1 F2 N2 O3'
_chemical_formula_sum 'C22 H21 B F2 N2 O3'
_chemical_formula_weight 410.22
_space_group_IT_number 2
_space_group_name_Hall '-P 1'
_space_group_name_H-M_alt 'P -1'
_symmetry_cell_setting triclinic
_symmetry_Int_Tables_number 2
_symmetry_space_group_name_Hall '-P 1'
_symmetry_space_group_name_H-M 'P -1'
_atom_sites_solution_hydrogens geom
_atom_sites_solution_primary direct
_atom_sites_solution_secondary difmap
_audit_creation_date 2011-04-20T22:32:43-00:00
_audit_creation_method 'WinGX routine CIF_UPDATE'
_cell_angle_alpha 81.7570(10)
_cell_angle_beta 84.9650(10)
_cell_angle_gamma 85.8970(10)
_cell_formula_units_Z 2
_cell_length_a 6.5685(5)
_cell_length_b 8.8104(6)
_cell_length_c 16.4780(10)
_cell_measurement_reflns_used 123
_cell_measurement_temperature 447(2)
_cell_measurement_theta_max 29.6731
_cell_measurement_theta_min 3.802
_cell_measurement_wavelength 0.71073
_cell_volume 938.42(11)
_computing_cell_refinement 'SAINT V7.66A integration software'
_computing_data_collection 'Bruker APEX2 software'
_computing_data_reduction 'SORTAV (Blessing, 1995)'
_computing_molecular_graphics 'Ortep-3 for Windows (Farrugia, 1997)'
_computing_publication_material 'WinGX publication routines (Farrugia, 1999)'
_computing_structure_refinement 'SHELXL-97 (Sheldrick, 2008)'
_computing_structure_solution 'SIR92 (Giacovazzo et al, 1993)'
_diffrn_ambient_temperature 447(2)
_diffrn_detector 'APEX-II CCD'
_diffrn_measured_fraction_theta_full 0.987
_diffrn_measured_fraction_theta_max 0.944
_diffrn_measurement_device '\k-geometry diffractometer'
_diffrn_measurement_device_type 'Bruker APEX-II'
_diffrn_measurement_method '\f or \w oscillation scans'
_diffrn_orient_matrix_type 'x-axis to radiation source'
_diffrn_orient_matrix_UB_11 0.370364E-1
_diffrn_orient_matrix_UB_12 -0.104673
_diffrn_orient_matrix_UB_13 -0.150403E-1
_diffrn_orient_matrix_UB_21 -0.237882E-1
_diffrn_orient_matrix_UB_22 0.39024E-1
_diffrn_orient_matrix_UB_23 -0.585051E-1
_diffrn_orient_matrix_UB_31 0.146543
_diffrn_orient_matrix_UB_32 0.257298E-1
_diffrn_orient_matrix_UB_33 -0.106908E-1
_diffrn_radiation_monochromator graphite
_diffrn_radiation_probe x-ray
_diffrn_radiation_type MoK\a
_diffrn_radiation_wavelength 0.71073
_diffrn_reflns_av_R_equivalents 0.0222
_diffrn_reflns_av_unetI/netI 0.0375
_diffrn_reflns_limit_h_max 9
_diffrn_reflns_limit_h_min -9
_diffrn_reflns_limit_k_max 12
_diffrn_reflns_limit_k_min -12
_diffrn_reflns_limit_l_max 22
_diffrn_reflns_limit_l_min -22
_diffrn_reflns_number 10755
_diffrn_reflns_theta_full 28
_diffrn_reflns_theta_max 30.25
_diffrn_reflns_theta_min 1.25
_diffrn_source 'sealed x-ray tube'
_exptl_absorpt_coefficient_mu 0.109
_exptl_absorpt_correction_T_max 0.746
_exptl_absorpt_correction_T_min 0.677
_exptl_absorpt_correction_type multi-scan
_exptl_absorpt_process_details
;
SADABS-2008/1 - Bruker AXS area detector scaling and absorption correction
;
_exptl_crystal_colour red
_exptl_crystal_density_diffrn 1.452
_exptl_crystal_density_method 'not measured'
_exptl_crystal_description rod
_exptl_crystal_F_000 428
_exptl_crystal_size_max 0.55
_exptl_crystal_size_mid 0.17
_exptl_crystal_size_min 0.06
_refine_diff_density_max 0.371
_refine_diff_density_min -0.373
_refine_diff_density_rms 0.059
_refine_ls_extinction_method none
_refine_ls_goodness_of_fit_ref 1.029
_refine_ls_hydrogen_treatment constr
_refine_ls_matrix_type full
_refine_ls_number_parameters 276
_refine_ls_number_reflns 5282
_refine_ls_number_restraints 0
_refine_ls_restrained_S_all 1.029
_refine_ls_R_factor_all 0.064
_refine_ls_R_factor_gt 0.0477
_refine_ls_shift/su_max 0.007
_refine_ls_shift/su_mean 0
_refine_ls_structure_factor_coef Fsqd
_refine_ls_weighting_details 'calc w=1/[\s^2^(Fo^2^)+(0.0529P)^2^+0.5400P] where P=(Fo^2^+2Fc^2^)/3'
_refine_ls_weighting_scheme calc
_refine_ls_wR_factor_gt 0.1132
_refine_ls_wR_factor_ref 0.1258
_reflns_number_gt 4175
_reflns_number_total 5282
_reflns_threshold_expression >2\s(I)
_cod_data_source_file c1ra00678a.txt
_cod_data_source_block 11rlr004_0m
_cod_database_code 7238448

loop_
_symmetry_equiv_pos_as_xyz
'x, y, z'
'-x, -y, -z'

loop_
_atom_site_label
_atom_site_type_symbol
_atom_site_fract_x
_atom_site_fract_y
_atom_site_fract_z
_atom_site_U_iso_or_equiv
_atom_site_adp_type
_atom_site_occupancy
_atom_site_symmetry_multiplicity
_atom_site_calc_flag
_atom_site_refinement_flags
B1 B 0.7496(3) 0.30680(19) 0.61899(10) 0.0175(3) Uani 1 1 d .
F1 F 0.85822(15) 0.32170(11) 0.54279(6) 0.0252(2) Uani 1 1 d .
F2 F 0.63472(15) 0.44256(10) 0.62949(6) 0.0245(2) Uani 1 1 d .
N1 N 0.60637(19) 0.17222(14) 0.62734(7) 0.0160(2) Uani 1 1 d .
N2 N 0.89832(19) 0.26753(13) 0.68815(7) 0.0158(2) Uani 1 1 d .
C1 C 0.4168(3) 0.27466(17) 0.50469(10) 0.0217(3) Uani 1 1 d .
H1A H 0.4442 0.3757 0.5146 0.033 Uiso 1 1 calc R
H1B H 0.2767 0.2737 0.4925 0.033 Uiso 1 1 calc R
H1C H 0.5053 0.2471 0.4589 0.033 Uiso 1 1 calc R
C2 C 0.4545(2) 0.16210(16) 0.57927(9) 0.0172(3) Uani 1 1 d .
C3 C 0.3454(2) 0.03048(16) 0.61083(9) 0.0173(3) Uani 1 1 d .
C4 C 0.4382(2) -0.04320(16) 0.68058(9) 0.0159(3) Uani 1 1 d .
C5 C 0.3699(2) -0.18856(17) 0.73087(10) 0.0200(3) Uani 1 1 d .
H5A H 0.2242 -0.1919 0.7305 0.03 Uiso 1 1 calc R
H5B H 0.4054 -0.1918 0.7864 0.03 Uiso 1 1 calc R
H5C H 0.4363 -0.2752 0.708 0.03 Uiso 1 1 calc R
C6 C 0.6040(2) 0.04634(16) 0.69039(9) 0.0154(3) Uani 1 1 d .
C7 C 0.7478(2) 0.02927(16) 0.74963(9) 0.0150(3) Uani 1 1 d .
C8 C 0.8950(2) 0.13773(15) 0.74837(9) 0.0150(3) Uani 1 1 d .
C9 C 1.1247(2) 0.03083(17) 0.86972(10) 0.0200(3) Uani 1 1 d .
H9A H 1.2703 0.0304 0.872 0.03 Uiso 1 1 calc R
H9B H 1.0877 -0.0703 0.8638 0.03 Uiso 1 1 calc R
H9C H 1.0573 0.061 0.9195 0.03 Uiso 1 1 calc R
C10 C 1.0607(2) 0.14186(16) 0.79789(9) 0.0157(3) Uani 1 1 d .
C11 C 1.1599(2) 0.27682(16) 0.76591(9) 0.0164(3) Uani 1 1 d .
C12 C 1.0551(2) 0.35098(16) 0.69834(9) 0.0169(3) Uani 1 1 d .
C13 C 1.1016(3) 0.49733(17) 0.64460(10) 0.0220(3) Uani 1 1 d .
H13A H 1.0272 0.5067 0.5963 0.033 Uiso 1 1 calc R
H13B H 1.2458 0.4971 0.6287 0.033 Uiso 1 1 calc R
H13C H 1.0618 0.5825 0.6741 0.033 Uiso 1 1 calc R
C14 C 0.7471(2) -0.10863(16) 0.81269(9) 0.0156(3) Uani 1 1 d .
C15 C 0.8091(2) -0.25139(17) 0.78956(9) 0.0183(3) Uani 1 1 d .
H15 H 0.8499 -0.2587 0.7347 0.022 Uiso 1 1 calc R
C16 C 0.8114(2) -0.38349(17) 0.84694(10) 0.0199(3) Uani 1 1 d .
H16 H 0.8544 -0.4782 0.8307 0.024 Uiso 1 1 calc R
C17 C 0.7487(2) -0.37248(17) 0.92890(9) 0.0188(3) Uani 1 1 d .
C18 C 0.6833(2) -0.22923(18) 0.95266(9) 0.0193(3) Uani 1 1 d .
H18 H 0.6397 -0.222 1.0073 0.023 Uiso 1 1 calc R
C19 C 0.6836(2) -0.09868(17) 0.89507(9) 0.0174(3) Uani 1 1 d .
H19 H 0.6413 -0.0038 0.9112 0.021 Uiso 1 1 calc R
O3 O 0.74733(18) -0.49273(13) 0.99058(7) 0.0246(3) Uani 1 1 d .
C20 C 0.8110(3) -0.64054(18) 0.96809(11) 0.0278(4) Uani 1 1 d .
H20A H 0.7243 -0.6647 0.9283 0.042 Uiso 1 1 calc R
H20B H 0.8012 -0.7165 1.016 0.042 Uiso 1 1 calc R
H20C H 0.9501 -0.6397 0.9448 0.042 Uiso 1 1 calc R
C21 C 0.1641(2) -0.00946(17) 0.57557(10) 0.0204(3) Uani 1 1 d .
H21 H 0.1266 0.051 0.5275 0.024 Uiso 1 1 calc R
O1 O 1.44699(18) 0.26825(13) 0.84580(7) 0.0237(2) Uani 1 1 d .
C22 C 1.3424(2) 0.33405(17) 0.79270(9) 0.0198(3) Uani 1 1 d .
H22 H 1.3821 0.4294 0.7668 0.024 Uiso 1 1 calc R
O2 O 0.05689(18) -0.11529(13) 0.60349(7) 0.0247(3) Uani 1 1 d .

loop_
_atom_site_aniso_label
_atom_site_aniso_U_11
_atom_site_aniso_U_22
_atom_site_aniso_U_33
_atom_site_aniso_U_23
_atom_site_aniso_U_13
_atom_site_aniso_U_12
B1 0.0191(8) 0.0162(7) 0.0169(7) 0.0021(6) -0.0040(6) -0.0032(6)
F1 0.0275(5) 0.0307(5) 0.0170(4) 0.0031(4) -0.0019(4) -0.0112(4)
F2 0.0266(5) 0.0145(4) 0.0322(5) 0.0015(4) -0.0094(4) -0.0003(3)
N1 0.0177(6) 0.0146(5) 0.0154(6) 0.0014(4) -0.0046(5) -0.0016(4)
N2 0.0178(6) 0.0129(5) 0.0164(6) 0.0002(4) -0.0022(5) -0.0033(4)
C1 0.0260(8) 0.0191(7) 0.0199(7) 0.0013(5) -0.0074(6) -0.0012(6)
C2 0.0191(7) 0.0164(6) 0.0163(7) -0.0022(5) -0.0032(5) -0.0005(5)
C3 0.0193(7) 0.0151(6) 0.0182(7) -0.0022(5) -0.0055(5) -0.0013(5)
C4 0.0165(7) 0.0145(6) 0.0170(6) -0.0023(5) -0.0020(5) -0.0017(5)
C5 0.0205(7) 0.0182(7) 0.0215(7) 0.0015(5) -0.0055(6) -0.0062(5)
C6 0.0168(7) 0.0137(6) 0.0152(6) 0.0004(5) -0.0019(5) -0.0019(5)
C7 0.0161(7) 0.0142(6) 0.0147(6) -0.0020(5) -0.0013(5) -0.0004(5)
C8 0.0174(7) 0.0125(6) 0.0150(6) -0.0003(5) -0.0024(5) -0.0014(5)
C9 0.0203(7) 0.0192(7) 0.0205(7) 0.0014(5) -0.0072(6) -0.0040(5)
C10 0.0166(7) 0.0150(6) 0.0161(6) -0.0028(5) -0.0018(5) -0.0022(5)
C11 0.0177(7) 0.0155(6) 0.0165(7) -0.0029(5) -0.0017(5) -0.0034(5)
C12 0.0183(7) 0.0141(6) 0.0186(7) -0.0025(5) -0.0016(5) -0.0026(5)
C13 0.0269(8) 0.0154(6) 0.0235(8) 0.0018(5) -0.0034(6) -0.0062(6)
C14 0.0137(6) 0.0152(6) 0.0175(7) 0.0014(5) -0.0035(5) -0.0029(5)
C15 0.0195(7) 0.0175(7) 0.0175(7) -0.0001(5) -0.0013(5) -0.0026(5)
C16 0.0205(7) 0.0156(6) 0.0230(7) 0.0001(5) -0.0025(6) -0.0017(5)
C17 0.0161(7) 0.0187(7) 0.0201(7) 0.0058(5) -0.0046(5) -0.0044(5)
C18 0.0180(7) 0.0232(7) 0.0155(7) 0.0022(5) -0.0021(5) -0.0027(6)
C19 0.0171(7) 0.0172(6) 0.0180(7) -0.0011(5) -0.0034(5) -0.0015(5)
O3 0.0268(6) 0.0212(5) 0.0234(6) 0.0087(4) -0.0048(5) -0.0045(4)
C20 0.0308(9) 0.0180(7) 0.0343(9) 0.0075(6) -0.0134(7) -0.0075(6)
C21 0.0222(7) 0.0200(7) 0.0203(7) -0.0031(5) -0.0076(6) -0.0026(6)
O1 0.0230(6) 0.0273(6) 0.0223(6) -0.0033(4) -0.0064(4) -0.0063(5)
C22 0.0205(7) 0.0203(7) 0.0195(7) -0.0032(5) -0.0016(6) -0.0066(6)
O2 0.0257(6) 0.0250(6) 0.0249(6) -0.0017(4) -0.0076(5) -0.0090(5)

loop_
_atom_type_symbol
_atom_type_description
_atom_type_scat_dispersion_real
_atom_type_scat_dispersion_imag
_atom_type_scat_source
C C 0.0033 0.0016 'International Tables Vol C Tables 4.2.6.8 and 6.1.1.4'
H H 0 0 'International Tables Vol C Tables 4.2.6.8 and 6.1.1.4'
B B 0.0013 0.0007 'International Tables Vol C Tables 4.2.6.8 and 6.1.1.4'
N N 0.0061 0.0033 'International Tables Vol C Tables 4.2.6.8 and 6.1.1.4'
O O 0.0106 0.006 'International Tables Vol C Tables 4.2.6.8 and 6.1.1.4'
F F 0.0171 0.0103 'International Tables Vol C Tables 4.2.6.8 and 6.1.1.4'

loop_
_geom_angle_atom_site_label_1
_geom_angle_atom_site_label_2
_geom_angle_atom_site_label_3
_geom_angle
F1 B1 F2 110.14(12)
F1 B1 N1 110.23(13)
F2 B1 N1 109.78(13)
F1 B1 N2 110.21(13)
F2 B1 N2 109.63(13)
N1 B1 N2 106.79(11)
C2 N1 C6 108.73(12)
C2 N1 B1 125.65(12)
C6 N1 B1 125.46(12)
C12 N2 C8 109.07(12)
C12 N2 B1 125.10(12)
C8 N2 B1 125.80(12)
C2 C1 H1A 109.5
C2 C1 H1B 109.5
H1A C1 H1B 109.5
C2 C1 H1C 109.5
H1A C1 H1C 109.5
H1B C1 H1C 109.5
N1 C2 C3 109.11(12)
N1 C2 C1 123.02(13)
C3 C2 C1 127.87(13)
C4 C3 C2 107.94(13)
C4 C3 C21 128.84(14)
C2 C3 C21 123.16(13)
C3 C4 C6 106.14(12)
C3 C4 C5 124.41(13)
C6 C4 C5 129.44(13)
C4 C5 H5A 109.5
C4 C5 H5B 109.5
H5A C5 H5B 109.5
C4 C5 H5C 109.5
H5A C5 H5C 109.5
H5B C5 H5C 109.5
C7 C6 N1 120.39(12)
C7 C6 C4 131.53(13)
N1 C6 C4 108.06(12)
C6 C7 C8 121.16(13)
C6 C7 C14 118.88(12)
C8 C7 C14 119.93(13)
N2 C8 C7 120.22(13)
N2 C8 C10 108.11(12)
C7 C8 C10 131.62(13)
C10 C9 H9A 109.5
C10 C9 H9B 109.5
H9A C9 H9B 109.5
C10 C9 H9C 109.5
H9A C9 H9C 109.5
H9B C9 H9C 109.5
C11 C10 C8 105.91(12)
C11 C10 C9 124.71(13)
C8 C10 C9 129.38(13)
C10 C11 C12 107.97(13)
C10 C11 C22 128.50(13)
C12 C11 C22 123.49(13)
N2 C12 C11 108.93(12)
N2 C12 C13 122.91(13)
C11 C12 C13 128.16(13)
C12 C13 H13A 109.5
C12 C13 H13B 109.5
H13A C13 H13B 109.5
C12 C13 H13C 109.5
H13A C13 H13C 109.5
H13B C13 H13C 109.5
C15 C14 C19 119.11(13)
C15 C14 C7 119.44(13)
C19 C14 C7 121.45(13)
C14 C15 C16 121.20(14)
C14 C15 H15 119.4
C16 C15 H15 119.4
C15 C16 C17 119.32(14)
C15 C16 H16 120.3
C17 C16 H16 120.3
O3 C17 C16 124.67(14)
O3 C17 C18 115.43(14)
C16 C17 C18 119.90(13)
C19 C18 C17 120.14(14)
C19 C18 H18 119.9
C17 C18 H18 119.9
C18 C19 C14 120.32(14)
C18 C19 H19 119.8
C14 C19 H19 119.8
C17 O3 C20 116.71(13)
O3 C20 H20A 109.5
O3 C20 H20B 109.5
H20A C20 H20B 109.5
O3 C20 H20C 109.5
H20A C20 H20C 109.5
H20B C20 H20C 109.5
O2 C21 C3 125.77(14)
O2 C21 H21 117.1
C3 C21 H21 117.1
O1 C22 C11 125.83(14)
O1 C22 H22 117.1
C11 C22 H22 117.1

loop_
_geom_bond_atom_site_label_1
_geom_bond_atom_site_label_2
_geom_bond_distance
B1 F1 1.3825(19)
B1 F2 1.3920(19)
B1 N1 1.549(2)
B1 N2 1.551(2)
N1 C2 1.3423(18)
N1 C6 1.4067(17)
N2 C12 1.3427(18)
N2 C8 1.4027(17)
C1 C2 1.491(2)
C1 H1A 0.96
C1 H1B 0.96
C1 H1C 0.96
C2 C3 1.418(2)
C3 C4 1.402(2)
C3 C21 1.456(2)
C4 C6 1.423(2)
C4 C5 1.4970(19)
C5 H5A 0.96
C5 H5B 0.96
C5 H5C 0.96
C6 C7 1.4029(19)
C7 C8 1.4040(19)
C7 C14 1.4811(19)
C8 C10 1.422(2)
C9 C10 1.4936(19)
C9 H9A 0.96
C9 H9B 0.96
C9 H9C 0.96
C10 C11 1.4097(19)
C11 C12 1.415(2)
C11 C22 1.459(2)
C12 C13 1.4905(19)
C13 H13A 0.96
C13 H13B 0.96
C13 H13C 0.96
C14 C15 1.389(2)
C14 C19 1.398(2)
C15 C16 1.390(2)
C15 H15 0.93
C16 C17 1.392(2)
C16 H16 0.93
C17 O3 1.3588(17)
C17 C18 1.402(2)
C18 C19 1.382(2)
C18 H18 0.93
C19 H19 0.93
O3 C20 1.429(2)
C20 H20A 0.96
C20 H20B 0.96
C20 H20C 0.96
C21 O2 1.2211(18)
C21 H21 0.93
O1 C22 1.2154(19)
C22 H22 0.93
